data_7031920
loop_
_publ_author_name
'Liu, Lu'
'Ding, Jie'
'Li, Ming'
'Lv, Xiaofeng'
'Wu, Jie'
'Hou, Hongwei'
'Fan, Yaoting'

_publ_section_title
;
 Structural variability, topological analysis and photocatalytic
 properties of neoteric Cd(ii) coordination polymers based on semirigid
 bis(thiazolylbenzimidazole) and different types of carboxylic acid
 linkers.
;
_journal_issue 33
_journal_name_full 'Dalton transactions (Cambridge, England : 2003)'
_journal_page_first 12790
_journal_page_last 12799
_journal_paper_doi 10.1039/c4dt01080a
_journal_volume 43
_journal_year 2014
_chemical_formula_moiety 'C22 H14 Cd N3 O4 S'
_chemical_formula_sum 'C22 H14 Cd N3 O4 S'
_chemical_formula_weight 528.82
_chemical_name_common '[Cd(btbb)0.5(o-bdc)]n'
_chemical_name_systematic
; 
 ? 
;
_space_group_IT_number 2
_symmetry_cell_setting triclinic
_symmetry_space_group_name_Hall '-P 1'
_symmetry_space_group_name_H-M 'P -1'
_atom_sites_solution_hydrogens geom
_atom_sites_solution_primary direct
_atom_sites_solution_secondary difmap
_audit_creation_method SHELXL-97
_cell_angle_alpha 91.13(3)
_cell_angle_beta 92.58(3)
_cell_angle_gamma 99.25(3)
_cell_formula_units_Z 2
_cell_length_a 7.6943(15)
_cell_length_b 9.950(2)
_cell_length_c 12.675(3)
_cell_measurement_reflns_used 3233
_cell_measurement_temperature 293(2)
_cell_measurement_theta_max 27.8644
_cell_measurement_theta_min 1.6088
_cell_volume 956.4(4)
_computing_cell_refinement 'CrystalClear (Rigaku/MSC Inc., 2006)'
_computing_data_collection 'CrystalClear (Rigaku/MSC Inc., 2006)'
_computing_data_reduction 'CrystalClear (Rigaku/MSC Inc., 2006)'
_computing_molecular_graphics SHELXTL
_computing_publication_material SHELXTL
_computing_structure_refinement 'SHELXL-97 (Sheldrick, 1997)'
_computing_structure_solution 'SHELXS-97 (Sheldrick, 1990)'
_diffrn_ambient_temperature 293(2)
_diffrn_measured_fraction_theta_full 0.993
_diffrn_measured_fraction_theta_max 0.993
_diffrn_measurement_device_type Saturn724
_diffrn_measurement_method dtprofit.ref
_diffrn_radiation_monochromator graphite
_diffrn_radiation_source 'fine-focus sealed tube'
_diffrn_radiation_type MoK\a
_diffrn_radiation_wavelength 0.71073
_diffrn_reflns_av_R_equivalents 0.0392
_diffrn_reflns_av_sigmaI/netI 0.0445
_diffrn_reflns_limit_h_max 10
_diffrn_reflns_limit_h_min -10
_diffrn_reflns_limit_k_max 13
_diffrn_reflns_limit_k_min -13
_diffrn_reflns_limit_l_max 16
_diffrn_reflns_limit_l_min -15
_diffrn_reflns_number 11908
_diffrn_reflns_theta_full 27.89
_diffrn_reflns_theta_max 27.89
_diffrn_reflns_theta_min 2.07
_diffrn_standards_decay_% none
_exptl_absorpt_coefficient_mu 1.289
_exptl_absorpt_correction_T_max 0.8204
_exptl_absorpt_correction_T_min 0.7918
_exptl_absorpt_correction_type multi-scan
_exptl_absorpt_process_details SADABS
_exptl_crystal_colour Yellow
_exptl_crystal_density_diffrn 1.836
_exptl_crystal_density_method 'not measured'
_exptl_crystal_description Irregular-shaped
_exptl_crystal_F_000 526
_exptl_crystal_size_max 0.19
_exptl_crystal_size_mid 0.17
_exptl_crystal_size_min 0.16
_refine_diff_density_max 0.818
_refine_diff_density_min -1.224
_refine_diff_density_rms 0.102
_refine_ls_extinction_method none
_refine_ls_goodness_of_fit_ref 1.054
_refine_ls_hydrogen_treatment constr
_refine_ls_matrix_type full
_refine_ls_number_parameters 280
_refine_ls_number_reflns 4517
_refine_ls_number_restraints 0
_refine_ls_restrained_S_all 1.054
_refine_ls_R_factor_all 0.0486
_refine_ls_R_factor_gt 0.0433
_refine_ls_shift/su_max 0.001
_refine_ls_shift/su_mean 0.000
_refine_ls_structure_factor_coef Fsqd
_refine_ls_weighting_details 'calc w=1/[\s^2^(Fo^2^)+(0.0535P)^2^+0.7839P] where P=(Fo^2^+2Fc^2^)/3'
_refine_ls_weighting_scheme calc
_refine_ls_wR_factor_gt 0.1030
_refine_ls_wR_factor_ref 0.1073
_reflns_number_gt 4088
_reflns_number_total 4517
_reflns_threshold_expression >2sigma(I)
_cod_data_source_file c4dt01080a2.cif
_cod_data_source_block complex5
_cod_database_code 7031920

loop_
_symmetry_equiv_pos_as_xyz
'x, y, z'
'-x, -y, -z'

loop_
_atom_site_label
_atom_site_type_symbol
_atom_site_fract_x
_atom_site_fract_y
_atom_site_fract_z
_atom_site_U_iso_or_equiv
_atom_site_adp_type
_atom_site_occupancy
_atom_site_symmetry_multiplicity
_atom_site_calc_flag
_atom_site_refinement_flags
Cd1 Cd 0.31197(3) 0.14192(2) 0.490211(19) 0.03162(10) Uani 1 1 d .
S1 S 0.81122(13) 0.50440(11) 0.42380(9) 0.0423(2) Uani 1 1 d .
O1 O 0.1127(3) 0.1803(3) 0.6098(2) 0.0445(7) Uani 1 1 d .
O2 O -0.1439(3) 0.0697(3) 0.5419(2) 0.0352(5) Uani 1 1 d .
O3 O -0.4922(3) -0.0371(3) 0.6142(2) 0.0436(7) Uani 1 1 d .
O4 O -0.5010(4) 0.1809(3) 0.6406(2) 0.0409(6) Uani 1 1 d .
N1 N 0.2075(4) 0.2731(3) 0.3526(2) 0.0325(6) Uani 1 1 d .
N2 N 0.5363(4) 0.3310(3) 0.4465(3) 0.0377(7) Uani 1 1 d .
N3 N 0.2419(4) 0.4490(3) 0.2437(2) 0.0323(6) Uani 1 1 d .
C1 C 0.6982(5) 0.3657(4) 0.4815(3) 0.0409(9) Uani 1 1 d .
H1 H 0.7491 0.3186 0.5341 0.049 Uiso 1 1 calc R
C2 C 0.6300(5) 0.5151(4) 0.3451(3) 0.0392(8) Uani 1 1 d .
H2 H 0.6234 0.5803 0.2941 0.047 Uiso 1 1 calc R
C3 C 0.4958(5) 0.4148(4) 0.3673(3) 0.0316(7) Uani 1 1 d .
C4 C 0.3163(4) 0.3792(3) 0.3207(3) 0.0302(7) Uani 1 1 d .
C5 C 0.0514(5) 0.2715(4) 0.2929(3) 0.0319(7) Uani 1 1 d .
C6 C -0.1111(5) 0.1865(4) 0.2971(3) 0.0382(8) Uani 1 1 d .
H6 H -0.1287 0.1159 0.3445 0.046 Uiso 1 1 calc R
C7 C -0.2433(5) 0.2122(4) 0.2282(3) 0.0388(8) Uani 1 1 d .
H7 H -0.3522 0.1558 0.2278 0.047 Uiso 1 1 calc R
C8 C -0.2210(5) 0.3201(4) 0.1583(3) 0.0422(9) Uani 1 1 d .
H8 H -0.3150 0.3335 0.1131 0.051 Uiso 1 1 calc R
C9 C -0.0626(5) 0.4068(4) 0.1550(3) 0.0412(9) Uani 1 1 d .
H9 H -0.0464 0.4789 0.1089 0.049 Uiso 1 1 calc R
C10 C 0.0709(5) 0.3798(4) 0.2244(3) 0.0322(7) Uani 1 1 d .
C11 C 0.3184(5) 0.5671(3) 0.1865(3) 0.0327(7) Uani 1 1 d .
H11A H 0.4009 0.6265 0.2336 0.039 Uiso 1 1 calc R
H11B H 0.2257 0.6171 0.1638 0.039 Uiso 1 1 calc R
C12 C 0.4133(4) 0.5296(3) 0.0908(3) 0.0292(7) Uani 1 1 d .
C13 C 0.3570(5) 0.4110(4) 0.0312(3) 0.0360(8) Uani 1 1 d .
H13 H 0.2607 0.3499 0.0517 0.043 Uiso 1 1 calc R
C14 C 0.5581(5) 0.6175(4) 0.0581(3) 0.0351(8) Uani 1 1 d .
H14 H 0.5988 0.6974 0.0971 0.042 Uiso 1 1 calc R
C15 C -0.0434(4) 0.1218(3) 0.6176(3) 0.0309(7) Uani 1 1 d .
C16 C -0.1130(5) 0.1162(4) 0.7272(3) 0.0309(7) Uani 1 1 d .
C17 C 0.0068(6) 0.1371(5) 0.8139(4) 0.0480(10) Uani 1 1 d .
H17 H 0.1268 0.1577 0.8030 0.058 Uiso 1 1 calc R
C18 C -0.0496(7) 0.1276(6) 0.9156(4) 0.0626(14) Uani 1 1 d .
H18 H 0.0320 0.1417 0.9728 0.075 Uiso 1 1 calc R
C19 C -0.2265(7) 0.0973(5) 0.9324(3) 0.0529(11) Uani 1 1 d .
H19 H -0.2645 0.0899 1.0010 0.063 Uiso 1 1 calc R
C20 C -0.3475(6) 0.0779(4) 0.8482(3) 0.0422(9) Uani 1 1 d .
H20 H -0.4670 0.0581 0.8604 0.051 Uiso 1 1 calc R
C21 C -0.2936(5) 0.0875(3) 0.7453(3) 0.0300(7) Uani 1 1 d .
C22 C -0.4368(4) 0.0760(4) 0.6584(3) 0.0317(7) Uani 1 1 d .

loop_
_atom_site_aniso_label
_atom_site_aniso_U_11
_atom_site_aniso_U_22
_atom_site_aniso_U_33
_atom_site_aniso_U_23
_atom_site_aniso_U_13
_atom_site_aniso_U_12
Cd1 0.03066(16) 0.03152(15) 0.03147(16) 0.00378(10) 0.00070(10) 0.00126(10)
S1 0.0325(5) 0.0428(5) 0.0493(6) 0.0030(4) 0.0014(4) -0.0007(4)
O1 0.0271(13) 0.0502(16) 0.0524(17) -0.0064(13) 0.0099(12) -0.0060(11)
O2 0.0307(13) 0.0396(14) 0.0334(13) 0.0032(11) 0.0018(10) -0.0009(10)
O3 0.0331(14) 0.0467(16) 0.0468(16) -0.0117(13) 0.0072(12) -0.0061(12)
O4 0.0359(15) 0.0447(15) 0.0429(15) 0.0057(12) -0.0057(11) 0.0102(12)
N1 0.0318(16) 0.0330(15) 0.0318(15) 0.0048(12) 0.0040(12) 0.0011(12)
N2 0.0375(17) 0.0339(16) 0.0407(18) 0.0051(14) 0.0018(13) 0.0022(13)
N3 0.0318(15) 0.0336(15) 0.0315(15) 0.0081(12) 0.0050(12) 0.0033(12)
C1 0.036(2) 0.039(2) 0.047(2) 0.0102(17) -0.0034(16) 0.0057(16)
C2 0.036(2) 0.040(2) 0.040(2) 0.0098(17) 0.0047(16) 0.0016(16)
C3 0.0309(18) 0.0330(17) 0.0311(18) 0.0008(14) 0.0031(14) 0.0057(14)
C4 0.0309(18) 0.0318(17) 0.0288(17) 0.0027(14) 0.0065(13) 0.0063(13)
C5 0.0314(18) 0.0339(18) 0.0304(18) 0.0018(14) 0.0050(14) 0.0045(14)
C6 0.037(2) 0.0354(19) 0.041(2) 0.0048(16) 0.0095(16) -0.0013(15)
C7 0.0303(19) 0.046(2) 0.038(2) -0.0003(17) 0.0020(15) -0.0018(15)
C8 0.033(2) 0.057(2) 0.035(2) 0.0035(18) -0.0053(15) 0.0062(17)
C9 0.039(2) 0.051(2) 0.033(2) 0.0129(17) 0.0039(16) 0.0060(17)
C10 0.0298(18) 0.0368(18) 0.0301(18) 0.0052(14) 0.0080(14) 0.0032(14)
C11 0.0367(19) 0.0276(17) 0.0333(18) 0.0090(14) 0.0087(14) 0.0012(14)
C12 0.0301(17) 0.0319(17) 0.0259(16) 0.0088(13) 0.0030(13) 0.0041(13)
C13 0.0341(19) 0.0333(18) 0.038(2) 0.0060(15) 0.0087(15) -0.0051(14)
C14 0.039(2) 0.0271(17) 0.0362(19) -0.0006(14) 0.0064(15) -0.0060(14)
C15 0.0283(17) 0.0264(16) 0.0386(19) 0.0054(14) 0.0036(14) 0.0052(13)
C16 0.0284(17) 0.0306(17) 0.0333(18) 0.0015(14) -0.0008(14) 0.0043(13)
C17 0.039(2) 0.052(2) 0.051(3) 0.004(2) -0.0095(18) 0.0014(18)
C18 0.069(3) 0.076(3) 0.038(2) 0.003(2) -0.022(2) 0.003(3)
C19 0.072(3) 0.054(3) 0.028(2) 0.0044(18) 0.0014(19) -0.002(2)
C20 0.044(2) 0.045(2) 0.037(2) 0.0029(17) 0.0034(17) 0.0024(17)
C21 0.0367(19) 0.0247(15) 0.0288(17) 0.0030(13) 0.0002(14) 0.0057(13)
C22 0.0252(17) 0.0398(19) 0.0289(17) 0.0050(15) 0.0072(13) -0.0007(14)

loop_
_atom_type_symbol
_atom_type_description
_atom_type_scat_dispersion_real
_atom_type_scat_dispersion_imag
_atom_type_scat_source
C C 0.0033 0.0016 'International Tables Vol C Tables 4.2.6.8 and 6.1.1.4'
H H 0.0000 0.0000 'International Tables Vol C Tables 4.2.6.8 and 6.1.1.4'
O O 0.0106 0.0060 'International Tables Vol C Tables 4.2.6.8 and 6.1.1.4'
N N 0.0061 0.0033 'International Tables Vol C Tables 4.2.6.8 and 6.1.1.4'
S S 0.1246 0.1234 'International Tables Vol C Tables 4.2.6.8 and 6.1.1.4'
Cd Cd -0.8075 1.2024 'International Tables Vol C Tables 4.2.6.8 and 6.1.1.4'

loop_
_geom_angle_atom_site_label_1
_geom_angle_atom_site_label_2
_geom_angle_atom_site_label_3
_geom_angle
_geom_angle_site_symmetry_1
_geom_angle_site_symmetry_3
O1 Cd1 O2 87.29(10) . 2_556
O1 Cd1 O3 162.79(11) . 2_556
O2 Cd1 O3 78.31(10) 2_556 2_556
O1 Cd1 O4 80.79(10) . 1_655
O2 Cd1 O4 119.86(10) 2_556 1_655
O3 Cd1 O4 98.15(10) 2_556 1_655
O1 Cd1 N1 96.69(11) . .
O2 Cd1 N1 102.37(10) 2_556 .
O3 Cd1 N1 95.57(11) 2_556 .
O4 Cd1 N1 137.38(10) 1_655 .
O1 Cd1 N2 118.26(11) . .
O2 Cd1 N2 153.19(10) 2_556 .
O3 Cd1 N2 77.57(10) 2_556 .
O4 Cd1 N2 75.26(11) 1_655 .
N1 Cd1 N2 68.67(11) . .
C2 S1 C1 89.62(19) . .
C15 O1 Cd1 129.2(2) . .
C15 O2 Cd1 133.8(2) . 2_556
C22 O3 Cd1 120.6(2) . 2_556
C22 O4 Cd1 108.7(2) . 1_455
C4 N1 C5 105.4(3) . .
C4 N1 Cd1 117.8(2) . .
C5 N1 Cd1 136.7(2) . .
C1 N2 C3 110.9(3) . .
C1 N2 Cd1 131.1(3) . .
C3 N2 Cd1 118.0(2) . .
C4 N3 C10 106.0(3) . .
C4 N3 C11 129.8(3) . .
C10 N3 C11 124.1(3) . .
N2 C1 S1 114.9(3) . .
N2 C1 H1 122.6 . .
S1 C1 H1 122.6 . .
C3 C2 S1 110.2(3) . .
C3 C2 H2 124.9 . .
S1 C2 H2 124.9 . .
C2 C3 N2 114.4(3) . .
C2 C3 C4 131.3(3) . .
N2 C3 C4 114.3(3) . .
N1 C4 N3 113.0(3) . .
N1 C4 C3 121.2(3) . .
N3 C4 C3 125.7(3) . .
N1 C5 C10 109.4(3) . .
N1 C5 C6 130.4(3) . .
C10 C5 C6 120.1(3) . .
C7 C6 C5 116.7(4) . .
C7 C6 H6 121.6 . .
C5 C6 H6 121.6 . .
C6 C7 C8 122.6(4) . .
C6 C7 H7 118.7 . .
C8 C7 H7 118.7 . .
C9 C8 C7 121.3(4) . .
C9 C8 H8 119.3 . .
C7 C8 H8 119.3 . .
C8 C9 C10 115.8(4) . .
C8 C9 H9 122.1 . .
C10 C9 H9 122.1 . .
C9 C10 C5 123.4(3) . .
C9 C10 N3 130.4(3) . .
C5 C10 N3 106.2(3) . .
N3 C11 C12 112.7(3) . .
N3 C11 H11A 109.0 . .
C12 C11 H11A 109.0 . .
N3 C11 H11B 109.0 . .
C12 C11 H11B 109.0 . .
H11A C11 H11B 107.8 . .
C14 C12 C13 117.8(3) . .
C14 C12 C11 120.0(3) . .
C13 C12 C11 122.2(3) . .
C14 C13 C12 120.9(3) 2_665 .
C14 C13 H13 119.6 2_665 .
C12 C13 H13 119.6 . .
C13 C14 C12 121.4(3) 2_665 .
C13 C14 H14 119.3 2_665 .
C12 C14 H14 119.3 . .
O2 C15 O1 125.0(3) . .
O2 C15 C16 118.5(3) . .
O1 C15 C16 116.5(3) . .
C17 C16 C21 118.6(4) . .
C17 C16 C15 118.8(3) . .
C21 C16 C15 122.7(3) . .
C18 C17 C16 121.1(4) . .
C18 C17 H17 119.5 . .
C16 C17 H17 119.5 . .
C19 C18 C17 119.9(4) . .
C19 C18 H18 120.1 . .
C17 C18 H18 120.1 . .
C18 C19 C20 120.2(4) . .
C18 C19 H19 119.9 . .
C20 C19 H19 119.9 . .
C19 C20 C21 120.9(4) . .
C19 C20 H20 119.6 . .
C21 C20 H20 119.6 . .
C20 C21 C16 119.4(3) . .
C20 C21 C22 116.9(3) . .
C16 C21 C22 123.5(3) . .
O4 C22 O3 123.8(3) . .
O4 C22 C21 116.3(3) . .
O3 C22 C21 119.7(3) . .

loop_
_geom_bond_atom_site_label_1
_geom_bond_atom_site_label_2
_geom_bond_distance
_geom_bond_site_symmetry_2
Cd1 O1 2.274(3) .
Cd1 O2 2.306(3) 2_556
Cd1 O3 2.311(3) 2_556
Cd1 O4 2.323(3) 1_655
Cd1 N1 2.386(3) .
Cd1 N2 2.431(3) .
S1 C2 1.696(4) .
S1 C1 1.705(4) .
O1 C15 1.256(4) .
O2 C15 1.254(4) .
O2 Cd1 2.306(3) 2_556
O3 C22 1.249(4) .
O3 Cd1 2.311(3) 2_556
O4 C22 1.245(4) .
O4 Cd1 2.323(3) 1_455
N1 C4 1.320(4) .
N1 C5 1.389(5) .
N2 C1 1.294(5) .
N2 C3 1.375(5) .
N3 C4 1.366(4) .
N3 C10 1.392(4) .
N3 C11 1.450(4) .
C1 H1 0.9300 .
C2 C3 1.359(5) .
C2 H2 0.9300 .
C3 C4 1.464(5) .
C5 C10 1.391(5) .
C5 C6 1.396(5) .
C6 C7 1.370(6) .
C6 H6 0.9300 .
C7 C8 1.399(6) .
C7 H7 0.9300 .
C8 C9 1.378(6) .
C8 H8 0.9300 .
C9 C10 1.385(5) .
C9 H9 0.9300 .
C11 C12 1.514(5) .
C11 H11A 0.9700 .
C11 H11B 0.9700 .
C12 C14 1.386(5) .
C12 C13 1.387(5) .
C13 C14 1.379(5) 2_665
C13 H13 0.9300 .
C14 C13 1.379(5) 2_665
C14 H14 0.9300 .
C15 C16 1.510(5) .
C16 C17 1.392(5) .
C16 C21 1.403(5) .
C17 C18 1.379(7) .
C17 H17 0.9300 .
C18 C19 1.373(7) .
C18 H18 0.9300 .
C19 C20 1.374(6) .
C19 H19 0.9300 .
C20 C21 1.387(5) .
C20 H20 0.9300 .
C21 C22 1.512(5) .

loop_
_geom_torsion_atom_site_label_1
_geom_torsion_atom_site_label_2
_geom_torsion_atom_site_label_3
_geom_torsion_atom_site_label_4
_geom_torsion
_geom_torsion_site_symmetry_1
_geom_torsion_site_symmetry_4
O2 Cd1 O1 C15 -20.0(3) 2_556 .
O3 Cd1 O1 C15 -53.1(5) 2_556 .
O4 Cd1 O1 C15 -140.9(3) 1_655 .
N1 Cd1 O1 C15 82.1(3) . .
N2 Cd1 O1 C15 151.5(3) . .
O1 Cd1 N1 C4 117.9(3) . .
O2 Cd1 N1 C4 -153.4(2) 2_556 .
O3 Cd1 N1 C4 -74.2(3) 2_556 .
O4 Cd1 N1 C4 34.3(3) 1_655 .
N2 Cd1 N1 C4 0.1(2) . .
O1 Cd1 N1 C5 -60.4(3) . .
O2 Cd1 N1 C5 28.3(4) 2_556 .
O3 Cd1 N1 C5 107.5(3) 2_556 .
O4 Cd1 N1 C5 -144.1(3) 1_655 .
N2 Cd1 N1 C5 -178.2(4) . .
O1 Cd1 N2 C1 97.4(4) . .
O2 Cd1 N2 C1 -101.8(4) 2_556 .
O3 Cd1 N2 C1 -75.4(4) 2_556 .
O4 Cd1 N2 C1 26.6(4) 1_655 .
N1 Cd1 N2 C1 -176.5(4) . .
O1 Cd1 N2 C3 -87.0(3) . .
O2 Cd1 N2 C3 73.9(4) 2_556 .
O3 Cd1 N2 C3 100.2(3) 2_556 .
O4 Cd1 N2 C3 -157.8(3) 1_655 .
N1 Cd1 N2 C3 -0.9(2) . .
C3 N2 C1 S1 1.6(4) . .
Cd1 N2 C1 S1 177.50(18) . .
C2 S1 C1 N2 -1.2(3) . .
C1 S1 C2 C3 0.4(3) . .
S1 C2 C3 N2 0.4(4) . .
S1 C2 C3 C4 -178.6(3) . .
C1 N2 C3 C2 -1.3(5) . .
Cd1 N2 C3 C2 -177.8(3) . .
C1 N2 C3 C4 177.9(3) . .
Cd1 N2 C3 C4 1.4(4) . .
C5 N1 C4 N3 0.4(4) . .
Cd1 N1 C4 N3 -178.4(2) . .
C5 N1 C4 C3 179.4(3) . .
Cd1 N1 C4 C3 0.6(4) . .
C10 N3 C4 N1 -0.6(4) . .
C11 N3 C4 N1 -177.8(3) . .
C10 N3 C4 C3 -179.6(3) . .
C11 N3 C4 C3 3.2(6) . .
C2 C3 C4 N1 177.7(4) . .
N2 C3 C4 N1 -1.4(5) . .
C2 C3 C4 N3 -3.4(6) . .
N2 C3 C4 N3 177.5(3) . .
C4 N1 C5 C10 0.1(4) . .
Cd1 N1 C5 C10 178.5(2) . .
C4 N1 C5 C6 -176.1(4) . .
Cd1 N1 C5 C6 2.3(6) . .
N1 C5 C6 C7 178.7(4) . .
C10 C5 C6 C7 2.9(5) . .
C5 C6 C7 C8 -1.7(6) . .
C6 C7 C8 C9 0.2(7) . .
C7 C8 C9 C10 0.1(6) . .
C8 C9 C10 C5 1.1(6) . .
C8 C9 C10 N3 -177.5(4) . .
N1 C5 C10 C9 -179.3(3) . .
C6 C5 C10 C9 -2.7(6) . .
N1 C5 C10 N3 -0.4(4) . .
C6 C5 C10 N3 176.2(3) . .
C4 N3 C10 C9 179.4(4) . .
C11 N3 C10 C9 -3.2(6) . .
C4 N3 C10 C5 0.6(4) . .
C11 N3 C10 C5 178.0(3) . .
C4 N3 C11 C12 85.7(4) . .
C10 N3 C11 C12 -91.1(4) . .
N3 C11 C12 C14 -148.7(3) . .
N3 C11 C12 C13 33.5(5) . .
C14 C12 C13 C14 -0.5(6) . 2_665
C11 C12 C13 C14 177.3(4) . 2_665
C13 C12 C14 C13 0.5(6) . 2_665
C11 C12 C14 C13 -177.3(4) . 2_665
Cd1 O2 C15 O1 127.5(3) 2_556 .
Cd1 O2 C15 C16 -53.0(4) 2_556 .
Cd1 O1 C15 O2 -29.7(5) . .
Cd1 O1 C15 C16 150.9(3) . .
O2 C15 C16 C17 161.9(3) . .
O1 C15 C16 C17 -18.7(5) . .
O2 C15 C16 C21 -16.6(5) . .
O1 C15 C16 C21 162.9(3) . .
C21 C16 C17 C18 1.1(6) . .
C15 C16 C17 C18 -177.4(4) . .
C16 C17 C18 C19 -0.1(8) . .
C17 C18 C19 C20 -0.7(8) . .
C18 C19 C20 C21 0.5(7) . .
C19 C20 C21 C16 0.6(6) . .
C19 C20 C21 C22 -175.2(4) . .
C17 C16 C21 C20 -1.4(5) . .
C15 C16 C21 C20 177.1(3) . .
C17 C16 C21 C22 174.1(3) . .
C15 C16 C21 C22 -7.5(5) . .
Cd1 O4 C22 O3 -12.7(4) 1_455 .
Cd1 O4 C22 C21 172.5(2) 1_455 .
Cd1 O3 C22 O4 118.1(3) 2_556 .
Cd1 O3 C22 C21 -67.2(4) 2_556 .
C20 C21 C22 O4 80.9(4) . .
C16 C21 C22 O4 -94.6(4) . .
C20 C21 C22 O3 -94.1(4) . .
C16 C21 C22 O3 90.3(4) . .
